data_4304245
loop_
_publ_author_name
'Yan Xu'
'Guangpeng Zhou'
'Dunru Zhu'

_publ_contact_author_address
;
 College of Chemistry and Chemical Engineering
 Liaoning Normal University
 Dalian
 116029
 China
;
_publ_contact_author_email yanxuweb@yahoo.com
_publ_contact_author_fax 86(411)82156858
_publ_contact_author_name 'Dr. Yan Xu'
_publ_contact_author_phone 86(411)82156498
_publ_section_title
;
Three New Organically Templated 1D, 2D, and 3D Vanadates: Synthesis,
Crystal Structures, and Characterizations
;
_journal_name_full 'Inorganic Chemistry'
_journal_page_first 567
_journal_page_last 571
_journal_paper_doi 10.1021/ic701725h
_journal_volume 47
_journal_year 2008
_chemical_formula_sum 'C3 H17 N5 O10 V4'
_chemical_formula_weight 486.98
_chemical_name_systematic
; 
 ? 
;
_space_group_IT_number 71
_symmetry_cell_setting orthorhombic
_symmetry_space_group_name_Hall '-I 2 2'
_symmetry_space_group_name_H-M 'I m m m'
_atom_sites_solution_hydrogens geom
_atom_sites_solution_primary direct
_atom_sites_solution_secondary difmap
_audit_creation_method SHELXL-97
_cell_angle_alpha 90.00
_cell_angle_beta 90.00
_cell_angle_gamma 90.00
_cell_formula_units_Z 2
_cell_length_a 3.6012(10)
_cell_length_b 11.312(4)
_cell_length_c 15.050(4)
_cell_measurement_reflns_used 1647
_cell_measurement_temperature 293(2)
_cell_measurement_theta_max 25.99
_cell_measurement_theta_min 2.25
_cell_volume 613.1(3)
_computing_structure_refinement 'SHELXL-97 (Sheldrick, 1997)'
_computing_structure_solution 'SHELXS-97 (Sheldrick, 1990)'
_diffrn_ambient_temperature 293(2)
_diffrn_measured_fraction_theta_full 0.985
_diffrn_measured_fraction_theta_max 0.985
_diffrn_measurement_device_type 'Bruker Apex2 CCD'
_diffrn_measurement_method '\w scans'
_diffrn_radiation_monochromator graphite
_diffrn_radiation_source 'fine-focus sealed tube'
_diffrn_radiation_type MoK\a
_diffrn_radiation_wavelength 0.71073
_diffrn_reflns_av_R_equivalents 0.0302
_diffrn_reflns_av_sigmaI/netI 0.0186
_diffrn_reflns_limit_h_max 4
_diffrn_reflns_limit_h_min -4
_diffrn_reflns_limit_k_max 13
_diffrn_reflns_limit_k_min -12
_diffrn_reflns_limit_l_max 16
_diffrn_reflns_limit_l_min -18
_diffrn_reflns_number 1647
_diffrn_reflns_theta_full 25.99
_diffrn_reflns_theta_max 25.99
_diffrn_reflns_theta_min 2.25
_exptl_absorpt_coefficient_mu 3.023
_exptl_crystal_colour Black
_exptl_crystal_density_diffrn 2.638
_exptl_crystal_density_method 'not measured'
_exptl_crystal_description Prism
_exptl_crystal_F_000 484
_exptl_crystal_size_max 0.14
_exptl_crystal_size_mid 0.10
_exptl_crystal_size_min 0.08
_refine_diff_density_max 0.395
_refine_diff_density_min -1.352
_refine_diff_density_rms 0.148
_refine_ls_extinction_coef 0.0047(19)
_refine_ls_extinction_expression Fc^*^=kFc[1+0.001xFc^2^\l^3^/sin(2\q)]^-1/4^
_refine_ls_extinction_method SHELXL
_refine_ls_goodness_of_fit_ref 1.170
_refine_ls_hydrogen_treatment mixed
_refine_ls_matrix_type full
_refine_ls_number_parameters 37
_refine_ls_number_reflns 382
_refine_ls_number_restraints 15
_refine_ls_restrained_S_all 1.207
_refine_ls_R_factor_all 0.0394
_refine_ls_R_factor_gt 0.0370
_refine_ls_shift/su_max 0.003
_refine_ls_shift/su_mean 0.000
_refine_ls_structure_factor_coef Fsqd
_refine_ls_weighting_details 'calc w=1/[\s^2^(Fo^2^)+(0.0551P)^2^+6.3410P] where P=(Fo^2^+2Fc^2^)/3'
_refine_ls_weighting_scheme calc
_refine_ls_wR_factor_gt 0.1111
_refine_ls_wR_factor_ref 0.1125
_reflns_number_gt 357
_reflns_number_total 382
_reflns_threshold_expression >2sigma(I)
_cod_data_source_file ic701725h-file002_2.cif
_cod_data_source_block II
_cod_depositor_comments
;
The following automatic conversions were performed:
'_symmetry_cell_setting' value 'Orthorhombic' changed to 'orthorhombic'
according to '/home/saulius/struct/CIF-dictionaries/cif_core.dic'
dictionary named 'cif_core.dic' version 2.4.1 from 2010-06-29.

Automatic conversion script
Id: cif_fix_enum 1527 2010-12-29 10:47:43Z saulius 
;
_cod_database_code 4304245

loop_
_symmetry_equiv_pos_as_xyz
'x, y, z'
'-x, -y, z'
'-x, y, -z'
'x, -y, -z'
'x+1/2, y+1/2, z+1/2'
'-x+1/2, -y+1/2, z+1/2'
'-x+1/2, y+1/2, -z+1/2'
'x+1/2, -y+1/2, -z+1/2'
'-x, -y, -z'
'x, y, -z'
'x, -y, z'
'-x, y, z'
'-x+1/2, -y+1/2, -z+1/2'
'x+1/2, y+1/2, -z+1/2'
'x+1/2, -y+1/2, z+1/2'
'-x+1/2, y+1/2, z+1/2'

loop_
_atom_site_label
_atom_site_type_symbol
_atom_site_fract_x
_atom_site_fract_y
_atom_site_fract_z
_atom_site_U_iso_or_equiv
_atom_site_adp_type
_atom_site_occupancy
_atom_site_symmetry_multiplicity
_atom_site_calc_flag
_atom_site_refinement_flags
_atom_site_disorder_assembly
_atom_site_disorder_group
V1 V 0.0000 0.15110(7) 0.21538(6) 0.0093(5) Uani 1 2 d S . .
O1 O 0.0000 0.0000 0.2556(4) 0.0145(12) Uani 1 4 d S . .
O2 O 0.0000 0.3214(3) 0.2453(3) 0.0160(9) Uani 1 2 d SU . .
O3 O 0.0000 0.1437(3) 0.1085(3) 0.0213(11) Uani 1 2 d S . .
N1 N 0.0000 0.5000 0.5000 0.020(2) Uani 1 8 d S . .
C1 C 0.0000 0.444(2) 0.0846(10) 0.084(8) Uiso 0.50 2 d SPDU . 1
N2 N 0.0000 0.3914(14) 0.0000 0.104(5) Uiso 1 4 d SDU . 1
C2 C 0.0000 0.5000 -0.0624(12) 0.084(9) Uiso 0.50 4 d SPDU . 1
N2 N 0.0000 0.4392(11) 0.0558(8) 0.022(2) Uiso 0.50 2 d SPU . 2

loop_
_atom_site_aniso_label
_atom_site_aniso_U_11
_atom_site_aniso_U_22
_atom_site_aniso_U_33
_atom_site_aniso_U_23
_atom_site_aniso_U_13
_atom_site_aniso_U_12
V1 0.0085(6) 0.0059(6) 0.0136(7) -0.0028(3) 0.000 0.000
O1 0.009(3) 0.010(2) 0.024(3) 0.000 0.000 0.000
O2 0.010(2) 0.0089(17) 0.029(2) -0.0056(17) 0.000 0.000
O3 0.029(3) 0.019(2) 0.016(2) -0.0027(15) 0.000 0.000
N1 0.020(6) 0.022(5) 0.019(5) 0.000 0.000 0.000

loop_
_atom_type_symbol
_atom_type_description
_atom_type_scat_dispersion_real
_atom_type_scat_dispersion_imag
_atom_type_scat_source
C C 0.0033 0.0016 'International Tables Vol C Tables 4.2.6.8 and 6.1.1.4'
H H 0.0000 0.0000 'International Tables Vol C Tables 4.2.6.8 and 6.1.1.4'
N N 0.0061 0.0033 'International Tables Vol C Tables 4.2.6.8 and 6.1.1.4'
O O 0.0106 0.0060 'International Tables Vol C Tables 4.2.6.8 and 6.1.1.4'
V V 0.3005 0.5294 'International Tables Vol C Tables 4.2.6.8 and 6.1.1.4'

loop_
_geom_angle_atom_site_label_1
_geom_angle_atom_site_label_2
_geom_angle_atom_site_label_3
_geom_angle
_geom_angle_site_symmetry_1
_geom_angle_site_symmetry_3
_geom_angle_publ_flag
O3 V1 O1 106.5(2) . . ?
O3 V1 O2 108.42(13) . 13 ?
O1 V1 O2 92.87(14) . 13 ?
O3 V1 O2 108.42(13) . 13_455 ?
O1 V1 O2 92.87(14) . 13_455 ?
O2 V1 O2 139.3(2) 13 13_455 ?
O3 V1 O2 106.12(19) . . ?
O1 V1 O2 147.4(2) . . ?
O2 V1 O2 76.82(12) 13 . ?
O2 V1 O2 76.82(12) 13_455 . ?
O3 V1 V1 112.24(12) . 13 ?
O1 V1 V1 125.22(13) . 13 ?
O2 V1 V1 39.08(11) 13 13 ?
O2 V1 V1 109.19(12) 13_455 13 ?
O2 V1 V1 37.74(4) . 13 ?
O3 V1 V1 112.24(12) . 13_455 ?
O1 V1 V1 125.22(13) . 13_455 ?
O2 V1 V1 109.19(12) 13 13_455 ?
O2 V1 V1 39.08(11) 13_455 13_455 ?
O2 V1 V1 37.74(4) . 13_455 ?
V1 V1 V1 72.22(4) 13 13_455 ?
V1 O1 V1 141.0(4) 2 . ?
V1 O2 V1 139.3(2) 13 13_455 ?
V1 O2 V1 103.18(12) 13 . ?
V1 O2 V1 103.18(12) 13_455 . ?
C2 C1 C1 28(2) 9_565 2_565 ?
C2 C1 N2 87(2) 9_565 . ?
C1 C1 N2 115.0(10) 2_565 . ?
C1 N2 C1 130(2) . 10 ?
C1 N2 C2 27.6(13) . 9_565 ?
C1 N2 C2 102.4(12) 10 9_565 ?
C1 N2 C2 102.4(12) . . ?
C1 N2 C2 27.6(13) 10 . ?
C2 N2 C2 74.7(15) 9_565 . ?
C1 C2 C1 125(4) 10 9_565 ?
C1 C2 N2 170(3) 10 9_565 ?
C1 C2 N2 65.1(16) 9_565 9_565 ?
C1 C2 N2 65.1(16) 10 . ?
C1 C2 N2 170(3) 9_565 . ?
N2 C2 N2 105.3(15) 9_565 . ?
C1 C2 C2 118(2) 10 9_565 ?
C1 C2 C2 118(2) 9_565 9_565 ?
N2 C2 C2 52.6(8) 9_565 9_565 ?
N2 C2 C2 52.6(8) . 9_565 ?
N2 N2 N2 90.0 2_565 10 ?

loop_
_geom_bond_atom_site_label_1
_geom_bond_atom_site_label_2
_geom_bond_distance
_geom_bond_site_symmetry_2
_geom_bond_publ_flag
V1 O3 1.611(4) . ?
V1 O1 1.813(2) . ?
V1 O2 1.9208(16) 13 ?
V1 O2 1.9208(16) 13_455 ?
V1 O2 1.978(4) . ?
V1 V1 3.0553(14) 13 ?
V1 V1 3.0553(14) 13_455 ?
O1 V1 1.813(2) 2 ?
O2 V1 1.9208(16) 13 ?
O2 V1 1.9208(16) 13_455 ?
C1 C2 0.72(3) 9_565 ?
C1 C1 1.27(5) 2_565 ?
C1 N2 1.404(15) . ?
N2 C1 1.404(15) 10 ?
N2 C2 1.546(13) 9_565 ?
N2 C2 1.546(13) . ?
C2 C1 0.72(3) 10 ?
C2 C1 0.72(3) 9_565 ?
C2 N2 1.546(13) 9_565 ?
C2 C2 1.88(4) 9_565 ?
N2 N2 1.38(2) 2_565 ?
N2 N2 1.68(3) 10 ?
